data_7032504
loop_
_publ_author_name
'Zhu, Bolin'
'Huang, Xinwei'
'Hao, Xiaoting'

_publ_section_title
;
 Synthesis and structures of doubly-bridged dicyclopentadienyl dinuclear
 rhenium complexes, and their photochemical reactions with aromatic
 halides in benzene.
;
_journal_issue 44
_journal_name_full 'Dalton transactions (Cambridge, England : 2003)'
_journal_page_first 16726
_journal_page_last 16736
_journal_paper_doi 10.1039/c4dt02370f
_journal_volume 43
_journal_year 2014
_chemical_formula_sum 'C20 H18 O6 Re2 Si2'
_chemical_formula_weight 782.92
_chemical_name_systematic cis-2a
_space_group_IT_number 2
_symmetry_cell_setting triclinic
_symmetry_space_group_name_Hall '-P 1'
_symmetry_space_group_name_H-M 'P -1'
_atom_sites_solution_hydrogens geom
_atom_sites_solution_primary direct
_atom_sites_solution_secondary difmap
_audit_creation_method SHELXL-97
_cell_angle_alpha 100.660(5)
_cell_angle_beta 98.400(4)
_cell_angle_gamma 102.954(5)
_cell_formula_units_Z 2
_cell_length_a 7.173(2)
_cell_length_b 9.475(3)
_cell_length_c 18.023(5)
_cell_measurement_reflns_used 2467
_cell_measurement_temperature 296(2)
_cell_measurement_theta_max 0.00
_cell_measurement_theta_min 0.00
_cell_volume 1150.4(6)
_computing_cell_refinement 'Bruker SMART'
_computing_data_collection 'Bruker SMART'
_computing_data_reduction 'Bruker SAINT'
_computing_molecular_graphics 'Bruker SHELXTL'
_computing_publication_material 'Bruker SHELXTL'
_computing_structure_refinement 'SHELXL-97 (Sheldrick, 1997)'
_computing_structure_solution 'SHELXS-97 (Sheldrick, 1990)'
_diffrn_ambient_temperature 296(2)
_diffrn_measured_fraction_theta_full 0.982
_diffrn_measured_fraction_theta_max 0.982
_diffrn_measurement_device_type 'CCD area detector'
_diffrn_measurement_method 'phi and omega scans'
_diffrn_radiation_monochromator graphite
_diffrn_radiation_source 'fine-focus sealed tube'
_diffrn_radiation_type MoK\a
_diffrn_radiation_wavelength 0.71073
_diffrn_reflns_av_R_equivalents 0.0224
_diffrn_reflns_av_unetI/netI 0.0472
_diffrn_reflns_limit_h_max 8
_diffrn_reflns_limit_h_min -8
_diffrn_reflns_limit_k_max 11
_diffrn_reflns_limit_k_min -8
_diffrn_reflns_limit_l_max 15
_diffrn_reflns_limit_l_min -21
_diffrn_reflns_number 5801
_diffrn_reflns_theta_full 25.01
_diffrn_reflns_theta_max 25.01
_diffrn_reflns_theta_min 1.17
_exptl_absorpt_coefficient_mu 10.650
_exptl_absorpt_correction_T_max 0.4156
_exptl_absorpt_correction_T_min 0.2501
_exptl_absorpt_correction_type multi-scan
_exptl_absorpt_process_details sadabs
_exptl_crystal_colour colourless
_exptl_crystal_density_diffrn 2.260
_exptl_crystal_density_meas ?
_exptl_crystal_density_method 'not measured'
_exptl_crystal_description block
_exptl_crystal_F_000 728
_exptl_crystal_size_max 0.18
_exptl_crystal_size_mid 0.17
_exptl_crystal_size_min 0.10
_refine_diff_density_max 3.461
_refine_diff_density_min -3.102
_refine_diff_density_rms 0.309
_refine_ls_extinction_method none
_refine_ls_goodness_of_fit_ref 1.086
_refine_ls_hydrogen_treatment constr
_refine_ls_matrix_type full
_refine_ls_number_parameters 275
_refine_ls_number_reflns 3992
_refine_ls_number_restraints 0
_refine_ls_restrained_S_all 1.086
_refine_ls_R_factor_all 0.0712
_refine_ls_R_factor_gt 0.0599
_refine_ls_shift/su_max 0.001
_refine_ls_shift/su_mean 0.000
_refine_ls_structure_factor_coef Fsqd
_refine_ls_weighting_details 'calc w=1/[\s^2^(Fo^2^)+(0.0520P)^2^+52.6312P] where P=(Fo^2^+2Fc^2^)/3'
_refine_ls_weighting_scheme calc
_refine_ls_wR_factor_gt 0.1608
_refine_ls_wR_factor_ref 0.1664
_reflns_number_gt 3275
_reflns_number_total 3992
_reflns_threshold_expression >2sigma(I)
_cod_data_source_file c4dt02370f1.cif
_cod_data_source_block 111227a
_cod_depositor_comments
;
The following automatic conversions were performed:

'_symmetry_cell_setting' value 'Triclinic' changed to 'triclinic'
according to
/usr/data/users/saulius/crontab/automatic-downloads/rss-feeds/RSC/lib/dictionaries/cif_core.dic
dictionary named 'cif_core.dic' version 2.4.2 from 2011-04-26.

Automatic conversion script
Id: cif_fix_values 2281 2013-09-26 08:29:07Z andrius 

 Adding full bibliography for 7032504--7032512.cif.

The following automatic conversions were performed:

'_exptl_crystal_density_meas' value 'none' was changed to '?' - the
value is perceived as not measured.

Automatic conversion script
Id: cif_fix_values 3008 2015-01-20 13:52:24Z robertas 
;
_cod_original_sg_symbol_H-M P-1
_cod_database_code 7032504

loop_
_symmetry_equiv_pos_as_xyz
'x, y, z'
'-x, -y, -z'

loop_
_atom_site_label
_atom_site_type_symbol
_atom_site_fract_x
_atom_site_fract_y
_atom_site_fract_z
_atom_site_U_iso_or_equiv
_atom_site_adp_type
_atom_site_occupancy
_atom_site_symmetry_multiplicity
_atom_site_calc_flag
_atom_site_refinement_flags
Re1 Re 0.59645(10) 0.71539(8) 0.37320(4) 0.0359(2) Uani 1 1 d .
Re2 Re 0.17935(11) 0.21205(8) 0.13313(4) 0.0390(2) Uani 1 1 d .
Si1 Si 0.6042(7) 0.5392(5) 0.1651(3) 0.0350(11) Uani 1 1 d .
Si2 Si 0.5730(8) 0.3008(6) 0.3081(3) 0.0387(11) Uani 1 1 d .
O1 O -0.163(3) -0.036(2) 0.1509(16) 0.111(8) Uani 1 1 d .
O2 O -0.100(3) 0.262(2) 0.0010(10) 0.076(5) Uani 1 1 d .
O3 O 0.071(3) 0.4453(19) 0.2499(10) 0.070(5) Uani 1 1 d .
O4 O 0.306(3) 0.847(2) 0.2842(11) 0.075(5) Uani 1 1 d .
O5 O 0.713(3) 0.998(2) 0.5013(12) 0.100(7) Uani 1 1 d .
O6 O 0.281(3) 0.574(2) 0.4540(11) 0.074(5) Uani 1 1 d .
C1 C 0.510(3) 0.332(2) 0.1460(9) 0.038(4) Uani 1 1 d .
C2 C 0.491(3) 0.2368(19) 0.1988(10) 0.037(4) Uani 1 1 d .
C3 C 0.418(3) 0.090(2) 0.1604(12) 0.049(5) Uani 1 1 d .
H3 H 0.3918 0.0090 0.1831 0.058 Uiso 1 1 calc R
C4 C 0.388(3) 0.084(2) 0.0780(16) 0.060(6) Uani 1 1 d .
H4 H 0.3431 -0.0013 0.0387 0.073 Uiso 1 1 calc R
C5 C 0.439(3) 0.233(2) 0.0690(12) 0.046(5) Uani 1 1 d .
H5 H 0.4301 0.2623 0.0224 0.056 Uiso 1 1 calc R
C6 C 0.417(3) 0.635(2) 0.1309(12) 0.052(5) Uani 1 1 d .
H6A H 0.3095 0.6157 0.1570 0.078 Uiso 1 1 calc R
H6B H 0.3709 0.5989 0.0764 0.078 Uiso 1 1 calc R
H6C H 0.4746 0.7405 0.1420 0.078 Uiso 1 1 calc R
C7 C 0.809(3) 0.581(2) 0.1130(12) 0.053(5) Uani 1 1 d .
H7A H 0.8619 0.6867 0.1230 0.080 Uiso 1 1 calc R
H7B H 0.7616 0.5424 0.0587 0.080 Uiso 1 1 calc R
H7C H 0.9089 0.5356 0.1305 0.080 Uiso 1 1 calc R
C8 C 0.708(2) 0.5963(19) 0.2690(10) 0.033(4) Uani 1 1 d .
C9 C 0.696(3) 0.503(2) 0.3270(10) 0.037(4) Uani 1 1 d .
C10 C 0.828(3) 0.587(2) 0.3953(11) 0.046(5) Uani 1 1 d .
H10 H 0.8514 0.5562 0.4412 0.055 Uiso 1 1 calc R
C11 C 0.914(3) 0.723(2) 0.3809(14) 0.055(6) Uani 1 1 d .
H11 H 1.0054 0.7981 0.4176 0.066 Uiso 1 1 calc R
C12 C 0.852(3) 0.735(2) 0.3078(12) 0.047(5) Uani 1 1 d .
H12 H 0.8944 0.8162 0.2867 0.056 Uiso 1 1 calc R
C13 C 0.369(3) 0.253(2) 0.3576(11) 0.056(6) Uani 1 1 d .
H13A H 0.3106 0.1476 0.3424 0.084 Uiso 1 1 calc R
H13B H 0.2732 0.3048 0.3440 0.084 Uiso 1 1 calc R
H13C H 0.4162 0.2808 0.4123 0.084 Uiso 1 1 calc R
C14 C 0.756(3) 0.205(3) 0.3379(15) 0.065(7) Uani 1 1 d .
H14A H 0.7745 0.2142 0.3926 0.098 Uiso 1 1 calc R
H14B H 0.8771 0.2489 0.3246 0.098 Uiso 1 1 calc R
H14C H 0.7123 0.1019 0.3123 0.098 Uiso 1 1 calc R
C15 C -0.027(3) 0.059(2) 0.1459(16) 0.062(6) Uani 1 1 d .
C16 C 0.006(3) 0.243(3) 0.0505(13) 0.056(6) Uani 1 1 d .
C17 C 0.105(3) 0.354(2) 0.2044(12) 0.046(5) Uani 1 1 d .
C18 C 0.408(3) 0.795(2) 0.3155(12) 0.049(5) Uani 1 1 d .
C19 C 0.660(3) 0.890(3) 0.4523(13) 0.059(6) Uani 1 1 d .
C20 C 0.395(3) 0.628(2) 0.4211(12) 0.047(5) Uani 1 1 d .

loop_
_atom_site_aniso_label
_atom_site_aniso_U_11
_atom_site_aniso_U_22
_atom_site_aniso_U_33
_atom_site_aniso_U_23
_atom_site_aniso_U_13
_atom_site_aniso_U_12
Re1 0.0346(4) 0.0347(4) 0.0331(4) 0.0025(3) 0.0055(3) 0.0029(3)
Re2 0.0427(5) 0.0301(4) 0.0396(4) 0.0051(3) 0.0072(3) 0.0029(3)
Si1 0.041(3) 0.034(3) 0.032(2) 0.011(2) 0.012(2) 0.008(2)
Si2 0.044(3) 0.034(3) 0.041(3) 0.018(2) 0.008(2) 0.008(2)
O1 0.117(18) 0.060(12) 0.17(2) 0.034(13) 0.086(17) 0.005(12)
O2 0.079(12) 0.086(13) 0.052(10) 0.012(9) -0.015(9) 0.021(10)
O3 0.068(11) 0.066(11) 0.075(11) -0.004(9) 0.012(9) 0.029(9)
O4 0.087(13) 0.093(13) 0.082(12) 0.050(11) 0.036(10) 0.063(11)
O5 0.091(14) 0.083(14) 0.090(14) -0.050(11) 0.025(12) 0.000(11)
O6 0.077(12) 0.083(12) 0.087(13) 0.042(10) 0.044(10) 0.032(10)
C1 0.047(11) 0.041(10) 0.022(8) -0.002(7) 0.018(8) 0.002(8)
C2 0.046(11) 0.030(9) 0.039(10) 0.009(8) 0.018(8) 0.013(8)
C3 0.063(13) 0.042(11) 0.047(12) 0.009(9) 0.023(10) 0.018(10)
C4 0.051(13) 0.029(10) 0.101(19) -0.001(11) 0.032(13) 0.012(9)
C5 0.050(12) 0.046(11) 0.044(11) 0.003(9) 0.024(9) 0.011(9)
C6 0.063(14) 0.050(12) 0.042(11) 0.013(9) 0.000(10) 0.019(11)
C7 0.065(14) 0.050(12) 0.048(12) 0.013(10) 0.026(11) 0.011(11)
C8 0.029(9) 0.038(10) 0.039(10) 0.012(8) 0.018(7) 0.012(7)
C9 0.038(10) 0.035(10) 0.034(9) 0.005(8) -0.001(8) 0.009(8)
C10 0.036(10) 0.056(13) 0.040(11) 0.013(9) -0.011(8) 0.008(9)
C11 0.026(10) 0.034(11) 0.083(17) 0.001(10) -0.012(10) -0.013(8)
C12 0.040(11) 0.048(12) 0.053(12) 0.014(10) 0.021(9) 0.005(9)
C13 0.071(15) 0.052(13) 0.033(10) 0.012(9) 0.004(10) -0.008(11)
C14 0.055(14) 0.063(15) 0.081(17) 0.029(13) -0.003(12) 0.023(12)
C15 0.057(14) 0.045(13) 0.092(19) 0.023(12) 0.029(13) 0.014(11)
C16 0.058(14) 0.053(13) 0.050(13) 0.001(10) 0.017(11) 0.005(11)
C17 0.034(10) 0.056(13) 0.051(12) 0.020(10) 0.011(9) 0.009(9)
C18 0.063(13) 0.049(12) 0.050(12) 0.020(10) 0.028(11) 0.027(11)
C19 0.047(12) 0.065(15) 0.055(13) -0.009(12) 0.025(11) 0.001(11)
C20 0.038(10) 0.056(13) 0.050(12) 0.010(10) 0.018(9) 0.010(9)

loop_
_atom_type_symbol
_atom_type_description
_atom_type_scat_dispersion_real
_atom_type_scat_dispersion_imag
_atom_type_scat_source
C C 0.0033 0.0016 'International Tables Vol C Tables 4.2.6.8 and 6.1.1.4'
H H 0.0000 0.0000 'International Tables Vol C Tables 4.2.6.8 and 6.1.1.4'
O O 0.0106 0.0060 'International Tables Vol C Tables 4.2.6.8 and 6.1.1.4'
Si Si 0.0817 0.0704 'International Tables Vol C Tables 4.2.6.8 and 6.1.1.4'
Re Re -1.0185 7.2310 'International Tables Vol C Tables 4.2.6.8 and 6.1.1.4'

loop_
_geom_angle_atom_site_label_1
_geom_angle_atom_site_label_2
_geom_angle_atom_site_label_3
_geom_angle
C19 Re1 C20 89.5(9)
C19 Re1 C18 89.2(10)
C20 Re1 C18 88.5(9)
C19 Re1 C11 90.7(9)
C20 Re1 C11 135.4(9)
C18 Re1 C11 136.2(8)
C19 Re1 C10 108.3(9)
C20 Re1 C10 103.3(8)
C18 Re1 C10 158.7(8)
C11 Re1 C10 35.6(7)
C19 Re1 C12 106.4(8)
C20 Re1 C12 159.4(8)
C18 Re1 C12 104.4(8)
C11 Re1 C12 34.7(8)
C10 Re1 C12 59.8(7)
C19 Re1 C9 143.8(9)
C20 Re1 C9 98.9(8)
C18 Re1 C9 125.9(7)
C11 Re1 C9 58.8(7)
C10 Re1 C9 35.5(6)
C12 Re1 C9 60.6(7)
C19 Re1 C8 142.8(8)
C20 Re1 C8 126.8(8)
C18 Re1 C8 98.3(7)
C11 Re1 C8 59.1(7)
C10 Re1 C8 60.5(7)
C12 Re1 C8 36.5(7)
C9 Re1 C8 37.1(6)
C15 Re2 C16 88.7(10)
C15 Re2 C17 90.1(9)
C16 Re2 C17 90.4(9)
C15 Re2 C3 94.5(9)
C16 Re2 C3 142.8(8)
C17 Re2 C3 126.6(8)
C15 Re2 C2 118.4(9)
C16 Re2 C2 151.1(8)
C17 Re2 C2 99.0(7)
C3 Re2 C2 34.7(7)
C15 Re2 C5 137.9(9)
C16 Re2 C5 93.9(9)
C17 Re2 C5 131.8(8)
C3 Re2 C5 60.0(7)
C2 Re2 C5 59.7(7)
C15 Re2 C1 153.2(9)
C16 Re2 C1 115.8(8)
C17 Re2 C1 99.9(7)
C3 Re2 C1 59.6(7)
C2 Re2 C1 35.7(6)
C5 Re2 C1 36.8(6)
C15 Re2 C4 104.1(8)
C16 Re2 C4 107.0(9)
C17 Re2 C4 157.5(9)
C3 Re2 C4 36.5(8)
C2 Re2 C4 59.1(8)
C5 Re2 C4 35.5(7)
C1 Re2 C4 60.0(7)
C8 Si1 C7 107.6(9)
C8 Si1 C1 104.5(8)
C7 Si1 C1 108.0(9)
C8 Si1 C6 115.1(9)
C7 Si1 C6 107.7(10)
C1 Si1 C6 113.6(10)
C14 Si2 C13 108.3(11)
C14 Si2 C9 107.9(10)
C13 Si2 C9 115.4(10)
C14 Si2 C2 107.8(10)
C13 Si2 C2 111.6(9)
C9 Si2 C2 105.6(8)
C2 C1 C5 105.3(16)
C2 C1 Si1 129.9(13)
C5 C1 Si1 124.8(14)
C2 C1 Re2 70.9(10)
C5 C1 Re2 70.9(10)
Si1 C1 Re2 123.2(9)
C3 C2 C1 111.1(17)
C3 C2 Si2 123.8(14)
C1 C2 Si2 125.0(13)
C3 C2 Re2 72.7(12)
C1 C2 Re2 73.4(11)
Si2 C2 Re2 124.3(8)
C2 C3 C4 108.0(18)
C2 C3 Re2 72.6(11)
C4 C3 Re2 72.9(12)
C2 C3 H3 126.0
C4 C3 H3 126.0
Re2 C3 H3 120.3
C5 C4 C3 107.3(19)
C5 C4 Re2 71.5(11)
C3 C4 Re2 70.7(11)
C5 C4 H4 126.3
C3 C4 H4 126.3
Re2 C4 H4 123.1
C4 C5 C1 108.2(19)
C4 C5 Re2 73.0(11)
C1 C5 Re2 72.4(10)
C4 C5 H5 125.9
C1 C5 H5 125.9
Re2 C5 H5 120.5
Si1 C6 H6A 109.5
Si1 C6 H6B 109.5
H6A C6 H6B 109.5
Si1 C6 H6C 109.5
H6A C6 H6C 109.5
H6B C6 H6C 109.5
Si1 C7 H7A 109.5
Si1 C7 H7B 109.5
H7A C7 H7B 109.5
Si1 C7 H7C 109.5
H7A C7 H7C 109.5
H7B C7 H7C 109.5
C12 C8 C9 105.4(16)
C12 C8 Si1 125.6(13)
C9 C8 Si1 127.9(13)
C12 C8 Re1 70.6(10)
C9 C8 Re1 71.1(9)
Si1 C8 Re1 131.8(8)
C10 C9 C8 107.4(16)
C10 C9 Si2 125.1(14)
C8 C9 Si2 126.4(13)
C10 C9 Re1 70.9(11)
C8 C9 Re1 71.8(9)
Si2 C9 Re1 132.1(10)
C11 C10 C9 107.0(17)
C11 C10 Re1 70.2(11)
C9 C10 Re1 73.6(10)
C11 C10 H10 126.5
C9 C10 H10 126.5
Re1 C10 H10 121.5
C12 C11 C10 113.4(18)
C12 C11 Re1 75.3(12)
C10 C11 Re1 74.3(11)
C12 C11 H11 123.3
C10 C11 H11 123.3
Re1 C11 H11 118.5
C11 C12 C8 106.8(17)
C11 C12 Re1 70.0(12)
C8 C12 Re1 72.9(10)
C11 C12 H12 126.6
C8 C12 H12 126.6
Re1 C12 H12 122.3
Si2 C13 H13A 109.5
Si2 C13 H13B 109.5
H13A C13 H13B 109.5
Si2 C13 H13C 109.5
H13A C13 H13C 109.5
H13B C13 H13C 109.5
Si2 C14 H14A 109.5
Si2 C14 H14B 109.5
H14A C14 H14B 109.5
Si2 C14 H14C 109.5
H14A C14 H14C 109.5
H14B C14 H14C 109.5
O1 C15 Re2 177(3)
O2 C16 Re2 179(2)
O3 C17 Re2 175.9(18)
O4 C18 Re1 177(2)
O5 C19 Re1 175(2)
O6 C20 Re1 175(2)

loop_
_geom_bond_atom_site_label_1
_geom_bond_atom_site_label_2
_geom_bond_distance
Re1 C19 1.89(2)
Re1 C20 1.90(2)
Re1 C18 1.95(2)
Re1 C11 2.25(2)
Re1 C10 2.300(19)
Re1 C12 2.314(18)
Re1 C9 2.335(18)
Re1 C8 2.344(16)
Re2 C15 1.90(2)
Re2 C16 1.91(3)
Re2 C17 1.91(2)
Re2 C3 2.31(2)
Re2 C2 2.312(19)
Re2 C5 2.324(18)
Re2 C1 2.345(18)
Re2 C4 2.34(2)
Si1 C8 1.841(19)
Si1 C7 1.86(2)
Si1 C1 1.873(19)
Si1 C6 1.88(2)
Si2 C14 1.83(2)
Si2 C13 1.84(2)
Si2 C9 1.866(19)
Si2 C2 1.912(19)
O1 C15 1.20(3)
O2 C16 1.15(3)
O3 C17 1.17(3)
O4 C18 1.12(2)
O5 C19 1.17(3)
O6 C20 1.16(2)
C1 C2 1.43(2)
C1 C5 1.47(3)
C2 C3 1.38(3)
C3 C4 1.46(3)
C3 H3 0.9300
C4 C5 1.42(3)
C4 H4 0.9300
C5 H5 0.9300
C6 H6A 0.9600
C6 H6B 0.9600
C6 H6C 0.9600
C7 H7A 0.9600
C7 H7B 0.9600
C7 H7C 0.9600
C8 C12 1.46(3)
C8 C9 1.49(2)
C9 C10 1.41(3)
C10 C11 1.39(3)
C10 H10 0.9300
C11 C12 1.36(3)
C11 H11 0.9300
C12 H12 0.9300
C13 H13A 0.9600
C13 H13B 0.9600
C13 H13C 0.9600
C14 H14A 0.9600
C14 H14B 0.9600
C14 H14C 0.9600

loop_
_geom_torsion_atom_site_label_1
_geom_torsion_atom_site_label_2
_geom_torsion_atom_site_label_3
_geom_torsion_atom_site_label_4
_geom_torsion
C8 Si1 C1 C2 9(2)
C7 Si1 C1 C2 123.0(18)
C6 Si1 C1 C2 -117.6(19)
C8 Si1 C1 C5 -170.5(16)
C7 Si1 C1 C5 -56.2(19)
C6 Si1 C1 C5 63.2(19)
C8 Si1 C1 Re2 100.8(10)
C7 Si1 C1 Re2 -144.9(10)
C6 Si1 C1 Re2 -25.5(13)
C15 Re2 C1 C2 -19(2)
C16 Re2 C1 C2 -173.1(11)
C17 Re2 C1 C2 91.6(11)
C3 Re2 C1 C2 -35.2(10)
C5 Re2 C1 C2 -114.6(16)
C4 Re2 C1 C2 -77.6(12)
C15 Re2 C1 C5 96(2)
C16 Re2 C1 C5 -58.5(14)
C17 Re2 C1 C5 -153.8(12)
C3 Re2 C1 C5 79.4(12)
C2 Re2 C1 C5 114.6(16)
C4 Re2 C1 C5 37.0(12)
C15 Re2 C1 Si1 -144.6(19)
C16 Re2 C1 Si1 61.1(12)
C17 Re2 C1 Si1 -34.1(11)
C3 Re2 C1 Si1 -160.9(12)
C2 Re2 C1 Si1 -125.7(15)
C5 Re2 C1 Si1 119.7(16)
C4 Re2 C1 Si1 156.6(14)
C5 C1 C2 C3 0(2)
Si1 C1 C2 C3 -178.9(15)
Re2 C1 C2 C3 63.4(15)
C5 C1 C2 Si2 176.5(13)
Si1 C1 C2 Si2 -3(3)
Re2 C1 C2 Si2 -120.6(14)
C5 C1 C2 Re2 -62.9(13)
Si1 C1 C2 Re2 117.7(16)
C14 Si2 C2 C3 55.7(19)
C13 Si2 C2 C3 -63.1(19)
C9 Si2 C2 C3 170.8(16)
C14 Si2 C2 C1 -119.9(17)
C13 Si2 C2 C1 121.4(17)
C9 Si2 C2 C1 -4.8(18)
C14 Si2 C2 Re2 147.0(11)
C13 Si2 C2 Re2 28.2(14)
C9 Si2 C2 Re2 -97.9(11)
C15 Re2 C2 C3 51.3(15)
C16 Re2 C2 C3 -106.3(18)
C17 Re2 C2 C3 146.3(12)
C5 Re2 C2 C3 -80.0(12)
C1 Re2 C2 C3 -119.1(16)
C4 Re2 C2 C3 -38.6(11)
C15 Re2 C2 C1 170.5(12)
C16 Re2 C2 C1 13(2)
C17 Re2 C2 C1 -94.5(11)
C3 Re2 C2 C1 119.1(15)
C5 Re2 C2 C1 39.1(10)
C4 Re2 C2 C1 80.5(11)
C15 Re2 C2 Si2 -68.2(13)
C16 Re2 C2 Si2 134.2(15)
C17 Re2 C2 Si2 26.8(12)
C3 Re2 C2 Si2 -119.5(16)
C5 Re2 C2 Si2 160.4(13)
C1 Re2 C2 Si2 121.4(15)
C4 Re2 C2 Si2 -158.1(13)
C1 C2 C3 C4 1(2)
Si2 C2 C3 C4 -175.1(14)
Re2 C2 C3 C4 64.8(14)
C1 C2 C3 Re2 -63.8(14)
Si2 C2 C3 Re2 120.1(14)
C15 Re2 C3 C2 -136.5(13)
C16 Re2 C3 C2 129.8(15)
C17 Re2 C3 C2 -43.0(15)
C5 Re2 C3 C2 79.1(12)
C1 Re2 C3 C2 36.3(10)
C4 Re2 C3 C2 115.8(17)
C15 Re2 C3 C4 107.8(14)
C16 Re2 C3 C4 14(2)
C17 Re2 C3 C4 -158.8(12)
C2 Re2 C3 C4 -115.8(17)
C5 Re2 C3 C4 -36.7(12)
C1 Re2 C3 C4 -79.5(12)
C2 C3 C4 C5 -2(2)
Re2 C3 C4 C5 62.5(14)
C2 C3 C4 Re2 -64.6(14)
C15 Re2 C4 C5 165.0(15)
C16 Re2 C4 C5 72.0(15)
C17 Re2 C4 C5 -67(3)
C3 Re2 C4 C5 -116.7(19)
C2 Re2 C4 C5 -80.1(14)
C1 Re2 C4 C5 -38.4(12)
C15 Re2 C4 C3 -78.2(15)
C16 Re2 C4 C3 -171.2(13)
C17 Re2 C4 C3 50(3)
C2 Re2 C4 C3 36.7(12)
C5 Re2 C4 C3 116.7(19)
C1 Re2 C4 C3 78.4(13)
C3 C4 C5 C1 2(2)
Re2 C4 C5 C1 64.3(13)
C3 C4 C5 Re2 -62.0(14)
C2 C1 C5 C4 -2(2)
Si1 C1 C5 C4 177.6(14)
Re2 C1 C5 C4 -64.7(14)
C2 C1 C5 Re2 63.0(12)
Si1 C1 C5 Re2 -117.7(15)
C15 Re2 C5 C4 -22(2)
C16 Re2 C5 C4 -114.3(15)
C17 Re2 C5 C4 151.8(15)
C3 Re2 C5 C4 37.8(14)
C2 Re2 C5 C4 78.1(15)
C1 Re2 C5 C4 116.1(19)
C15 Re2 C5 C1 -138.0(15)
C16 Re2 C5 C1 129.7(13)
C17 Re2 C5 C1 35.7(16)
C3 Re2 C5 C1 -78.3(12)
C2 Re2 C5 C1 -37.9(11)
C4 Re2 C5 C1 -116.1(19)
C7 Si1 C8 C12 44.3(18)
C1 Si1 C8 C12 158.9(15)
C6 Si1 C8 C12 -75.8(17)
C7 Si1 C8 C9 -122.0(16)
C1 Si1 C8 C9 -7.4(17)
C6 Si1 C8 C9 118.0(16)
C7 Si1 C8 Re1 139.5(12)
C1 Si1 C8 Re1 -105.8(12)
C6 Si1 C8 Re1 19.5(15)
C19 Re1 C8 C12 3(2)
C20 Re1 C8 C12 -162.7(12)
C18 Re1 C8 C12 103.0(12)
C11 Re1 C8 C12 -36.7(11)
C10 Re1 C8 C12 -78.0(12)
C9 Re1 C8 C12 -114.7(15)
C19 Re1 C8 C9 118.0(16)
C20 Re1 C8 C9 -48.0(14)
C18 Re1 C8 C9 -142.3(11)
C11 Re1 C8 C9 78.0(11)
C10 Re1 C8 C9 36.6(10)
C12 Re1 C8 C9 114.7(15)
C19 Re1 C8 Si1 -117.6(17)
C20 Re1 C8 Si1 76.5(14)
C18 Re1 C8 Si1 -17.8(13)
C11 Re1 C8 Si1 -157.6(15)
C10 Re1 C8 Si1 161.1(14)
C12 Re1 C8 Si1 -120.9(17)
C9 Re1 C8 Si1 124.5(17)
C12 C8 C9 C10 0(2)
Si1 C8 C9 C10 168.9(14)
Re1 C8 C9 C10 -62.3(13)
C12 C8 C9 Si2 -167.9(14)
Si1 C8 C9 Si2 1(2)
Re1 C8 C9 Si2 129.4(14)
C12 C8 C9 Re1 62.7(11)
Si1 C8 C9 Re1 -128.8(13)
C14 Si2 C9 C10 -45(2)
C13 Si2 C9 C10 76(2)
C2 Si2 C9 C10 -160.4(17)
C14 Si2 C9 C8 120.9(17)
C13 Si2 C9 C8 -117.8(16)
C2 Si2 C9 C8 5.9(18)
C14 Si2 C9 Re1 -140.9(13)
C13 Si2 C9 Re1 -19.6(16)
C2 Si2 C9 Re1 104.1(12)
C19 Re1 C9 C10 1(2)
C20 Re1 C9 C10 -100.5(13)
C18 Re1 C9 C10 164.9(12)
C11 Re1 C9 C10 37.9(13)
C12 Re1 C9 C10 78.2(13)
C8 Re1 C9 C10 116.6(16)
C19 Re1 C9 C8 -115.5(15)
C20 Re1 C9 C8 143.0(11)
C18 Re1 C9 C8 48.4(13)
C11 Re1 C9 C8 -78.7(12)
C10 Re1 C9 C8 -116.6(16)
C12 Re1 C9 C8 -38.4(10)
C19 Re1 C9 Si2 121.5(15)
C20 Re1 C9 Si2 20.0(13)
C18 Re1 C9 Si2 -74.6(15)
C11 Re1 C9 Si2 158.3(16)
C10 Re1 C9 Si2 120.4(18)
C12 Re1 C9 Si2 -161.4(15)
C8 Re1 C9 Si2 -123.0(17)
C8 C9 C10 C11 0(2)
Si2 C9 C10 C11 168.8(15)
Re1 C9 C10 C11 -62.7(15)
C8 C9 C10 Re1 62.9(12)
Si2 C9 C10 Re1 -128.6(15)
C19 Re1 C10 C11 -63.9(15)
C20 Re1 C10 C11 -157.9(14)
C18 Re1 C10 C11 80(3)
C12 Re1 C10 C11 34.8(13)
C9 Re1 C10 C11 115.4(18)
C8 Re1 C10 C11 77.1(14)
C19 Re1 C10 C9 -179.3(12)
C20 Re1 C10 C9 86.7(13)
C18 Re1 C10 C9 -35(3)
C11 Re1 C10 C9 -115.4(18)
C12 Re1 C10 C9 -80.7(13)
C8 Re1 C10 C9 -38.3(11)
C9 C10 C11 C12 -1(3)
Re1 C10 C11 C12 -65.9(17)
C9 C10 C11 Re1 65.0(14)
C19 Re1 C11 C12 -118.5(14)
C20 Re1 C11 C12 151.4(14)
C18 Re1 C11 C12 -28.9(18)
C10 Re1 C11 C12 120.0(19)
C9 Re1 C11 C12 82.2(13)
C8 Re1 C11 C12 38.6(12)
C19 Re1 C11 C10 121.5(14)
C20 Re1 C11 C10 31.4(19)
C18 Re1 C11 C10 -148.9(13)
C12 Re1 C11 C10 -120.0(19)
C9 Re1 C11 C10 -37.8(12)
C8 Re1 C11 C10 -81.3(13)
C10 C11 C12 C8 1(3)
Re1 C11 C12 C8 -64.1(13)
C10 C11 C12 Re1 65.3(17)
C9 C8 C12 C11 -1(2)
Si1 C8 C12 C11 -169.7(14)
Re1 C8 C12 C11 62.2(14)
C9 C8 C12 Re1 -63.1(11)
Si1 C8 C12 Re1 128.1(13)
C19 Re1 C12 C11 66.3(15)
C20 Re1 C12 C11 -73(3)
C18 Re1 C12 C11 159.8(13)
C10 Re1 C12 C11 -35.7(12)
C9 Re1 C12 C11 -76.8(13)
C8 Re1 C12 C11 -115.8(17)
C19 Re1 C12 C8 -177.9(12)
C20 Re1 C12 C8 43(3)
C18 Re1 C12 C8 -84.4(12)
C11 Re1 C12 C8 115.8(17)
C10 Re1 C12 C8 80.1(12)
C9 Re1 C12 C8 39.0(10)
C16 Re2 C15 O1 3(40)
C17 Re2 C15 O1 93(40)
C3 Re2 C15 O1 -140(40)
C2 Re2 C15 O1 -167(40)
C5 Re2 C15 O1 -92(40)
C1 Re2 C15 O1 -154(39)
C4 Re2 C15 O1 -105(40)
C15 Re2 C16 O2 88(100)
C17 Re2 C16 O2 -2(100)
C3 Re2 C16 O2 -177(100)
C2 Re2 C16 O2 -112(100)
C5 Re2 C16 O2 -134(100)
C1 Re2 C16 O2 -104(100)
C4 Re2 C16 O2 -168(100)
C15 Re2 C17 O3 138(27)
C16 Re2 C17 O3 -133(27)
C3 Re2 C17 O3 42(27)
C2 Re2 C17 O3 19(27)
C5 Re2 C17 O3 -38(27)
C1 Re2 C17 O3 -17(27)
C4 Re2 C17 O3 8(28)
C19 Re1 C18 O4 28(31)
C20 Re1 C18 O4 117(31)
C11 Re1 C18 O4 -63(31)
C10 Re1 C18 O4 -118(31)
C12 Re1 C18 O4 -79(31)
C9 Re1 C18 O4 -143(31)
C8 Re1 C18 O4 -116(31)
C20 Re1 C19 O5 137(27)
C18 Re1 C19 O5 -135(27)
C11 Re1 C19 O5 1(27)
C10 Re1 C19 O5 33(28)
C12 Re1 C19 O5 -30(28)
C9 Re1 C19 O5 32(28)
C8 Re1 C19 O5 -32(28)
C19 Re1 C20 O6 -75(25)
C18 Re1 C20 O6 -164(25)
C11 Re1 C20 O6 15(26)
C10 Re1 C20 O6 34(25)
C12 Re1 C20 O6 66(26)
C9 Re1 C20 O6 69(25)
C8 Re1 C20 O6 96(25)
